data_7248834
loop_
_publ_author_name
'Atoini, Youssef'
'Harrowfield, Jack'
'Thu\'ery, Pierre'

_publ_section_title
;
 4-(Ammoniomethyl)benzoate, a protic zwitterionic bifunctional linker in
 uranyl ion carboxylate complexes
;
_journal_issue 27
_journal_name_full CrystEngComm
_journal_page_first 3714
_journal_page_last 3725
_journal_paper_doi 10.1039/D4CE00381K
_journal_volume 26
_journal_year 2024
_chemical_formula_sum 'C14 H21 N O13 S U'
_chemical_formula_weight 681.41
_space_group_crystal_system monoclinic
_space_group_IT_number 15
_space_group_name_Hall '-C 2yc'
_space_group_name_H-M_alt 'C 1 2/c 1'
_atom_sites_solution_hydrogens mixed
_audit_update_record
;
2024-04-12 deposited with the CCDC.	2024-06-03 downloaded from the CCDC.
;
_cell_angle_alpha 90
_cell_angle_beta 111.2954(17)
_cell_angle_gamma 90
_cell_formula_units_Z 8
_cell_length_a 16.8957(7)
_cell_length_b 16.0165(7)
_cell_length_c 16.5508(7)
_cell_measurement_reflns_used 9263
_cell_measurement_temperature 100(2)
_cell_measurement_theta_max 31.5496
_cell_measurement_theta_min 2.5053
_cell_volume 4173.0(3)
_computing_cell_refinement 'SAINT V8.40B (Bruker AXS LLC, 2019)'
_computing_data_collection 'Bruker Instrument Service v8.5.0.27 Release'
_computing_data_reduction 'SAINT V8.40B (Bruker AXS LLC, 2019)'
_computing_molecular_graphics 'shelXle (C.B. Huebschle, rev 1380)'
_computing_structure_refinement 'SHELXL-2019/1 (Sheldrick, 2019)'
_computing_structure_solution 'XT, VERSION 2018/2'
_diffrn_ambient_temperature 100(2)
_diffrn_detector_area_resol_mean 7.41
_diffrn_detector_type 'Bruker PHOTON III area detector'
_diffrn_measured_fraction_theta_full 0.999
_diffrn_measured_fraction_theta_max 0.999
_diffrn_measurement_device 'Kappa diffractometer'
_diffrn_measurement_device_type 'Bruker D8 Quest'
_diffrn_measurement_method '\f and \w scans'
_diffrn_radiation_monochromator 'multilayer mirror optics'
_diffrn_radiation_type MoK\a
_diffrn_radiation_wavelength 0.71073
_diffrn_reflns_av_R_equivalents 0.0433
_diffrn_reflns_av_unetI/netI 0.0124
_diffrn_reflns_limit_h_max 22
_diffrn_reflns_limit_h_min -22
_diffrn_reflns_limit_k_max 21
_diffrn_reflns_limit_k_min -21
_diffrn_reflns_limit_l_max 22
_diffrn_reflns_limit_l_min -22
_diffrn_reflns_number 170683
_diffrn_reflns_theta_full 28.70
_diffrn_reflns_theta_max 28.70
_diffrn_reflns_theta_min 2.50
_diffrn_source 'microfocus sealed X-ray tube'
_diffrn_source_current 1.4
_diffrn_source_type 'Incoatec I\ms 70 W'
_diffrn_source_voltage 50
_exptl_absorpt_coefficient_mu 7.946
_exptl_absorpt_correction_T_max 0.75
_exptl_absorpt_correction_T_min 0.58
_exptl_absorpt_correction_type multi-scan
_exptl_absorpt_process_details
;
Krause, L., Herbst-Irmer, R., Sheldrick, G. M., Stalke, D. (2015).
"Comparison of silver and molybdenum microfocus X-ray sources for
single-crystal structure determination"
J. Appl. Cryst. 48, 3-10.
doi:10.1107/S1600576714022985
;
_exptl_crystal_colour 'translucent light yellow'
_exptl_crystal_density_diffrn 2.169
_exptl_crystal_density_method 'not measured'
_exptl_crystal_description platelet
_exptl_crystal_F_000 2592
_exptl_crystal_size_max 0.099
_exptl_crystal_size_mid 0.071
_exptl_crystal_size_min 0.044
_refine_diff_density_max 2.381
_refine_diff_density_min -1.007
_refine_ls_extinction_method none
_refine_ls_goodness_of_fit_ref 1.070
_refine_ls_hydrogen_treatment mixed
_refine_ls_matrix_type full
_refine_ls_number_parameters 317
_refine_ls_number_reflns 5406
_refine_ls_number_restraints 19
_refine_ls_restrained_S_all 1.072
_refine_ls_R_factor_all 0.0167
_refine_ls_R_factor_gt 0.0153
_refine_ls_shift/su_max 0.003
_refine_ls_shift/su_mean 0.000
_refine_ls_structure_factor_coef Fsqd
_refine_ls_weighting_details 'w=1/[\s^2^(Fo^2^)+(0.0236P)^2^+9.0305P] where P=(Fo^2^+2Fc^2^)/3'
_refine_ls_weighting_scheme calc
_refine_ls_wR_factor_gt 0.0398
_refine_ls_wR_factor_ref 0.0410
_reflns_number_gt 5117
_reflns_number_total 5406
_reflns_threshold_expression 'I > 2\s(I)'
_cod_data_source_file d4ce00381k1.cif
_cod_data_source_block 1
_cod_depositor_comments
;
The following automatic conversions were performed:

data item '_exptl_absorpt_correction_type' value 'Multi-Scan' was
changed to 'multi-scan' in accordance with the
/home/data/users/saulius/crontab/automatic-downloads/rss-feeds/RSC/lib/dictionaries/cif_core.dic
dictionary named 'cif_core.dic' version 2.4.2 last updated on
2011-04-26.

Automatic conversion script
Id: cif_fix_values 8170 2020-07-09 18:12:32Z antanas 

 Adding full bibliography for 7248834--7248840.cif.
;
_cod_database_code 7248834

loop_
_space_group_symop_operation_xyz
'x, y, z'
'-x, y, -z+1/2'
'x+1/2, y+1/2, z'
'-x+1/2, y+1/2, -z+1/2'
'-x, -y, -z'
'x, -y, z-1/2'
'-x+1/2, -y+1/2, -z'
'x+1/2, -y+1/2, z-1/2'

loop_
_atom_site_type_symbol
_atom_site_label
_atom_site_fract_x
_atom_site_fract_y
_atom_site_fract_z
_atom_site_U_iso_or_equiv
_atom_site_adp_type
_atom_site_calc_flag
_atom_site_refinement_flags_adp
_atom_site_refinement_flags_occupancy
_atom_site_refinement_flags_posn
_atom_site_occupancy
_atom_site_disorder_assembly
_atom_site_disorder_group
U U1 0.31420(2) 0.91518(2) 0.44150(2) 0.01235(3) Uani d . . . 1 . .
S S1 0.56010(3) 0.73825(3) 0.68254(3) 0.01349(8) Uani d . . . 1 . .
O O1 0.37502(10) 0.92018(9) 0.37331(11) 0.0183(3) Uani d . . . 1 . .
O O2 0.24945(11) 0.91129(9) 0.50563(11) 0.0182(3) Uani d . . . 1 . .
O O3 0.43862(10) 0.94127(9) 0.57067(10) 0.0206(3) Uani d . . . 1 . .
O O4 0.41311(9) 0.80961(9) 0.53180(9) 0.0192(3) Uani d . . . 1 . .
O O5 0.76804(9) 0.72692(9) 0.89077(9) 0.0165(3) Uani d . . . 1 . .
O O6 0.68754(9) 0.62602(9) 0.81396(9) 0.0155(3) Uani d . . . 1 . .
O O7 0.23290(9) 1.03915(9) 0.35884(9) 0.0172(3) Uani d . . . 1 . .
O O8 0.34054(10) 1.06188(10) 0.47934(10) 0.0229(3) Uani d . . . 1 . .
O O9 0.38185(11) 1.63797(10) 0.40348(12) 0.0261(3) Uani d . . D 1 . .
H H9A 0.3494(16) 1.6741(14) 0.412(2) 0.041(9) Uiso d . . D 1 . .
H H9B 0.4186(16) 1.6644(17) 0.391(2) 0.052(11) Uiso d . . D 1 . .
O O10 0.50889(11) 1.44277(12) 0.44363(12) 0.0302(4) Uani d . . D 1 . .
H H10A 0.5436(16) 1.4082(16) 0.4764(19) 0.045000 Uiso d U . D 1 . .
H H10B 0.5344(17) 1.4690(17) 0.4173(18) 0.045000 Uiso d U . D 1 . .
O O11 0.05917(13) 1.04448(15) 0.33490(15) 0.0427(5) Uani d . . D 1 . .
H H11A 0.1115(11) 1.058(3) 0.353(4) 0.15(3) Uiso d . . D 1 . .
H H11B 0.0565(6) 1.0012(9) 0.3046(7) 0.089(17) Uiso d . . D 1 . .
O O12 0.46302(14) 1.11537(15) 0.65530(18) 0.0520(6) Uani d . . D 1 . .
H H12A 0.446(3) 1.092(2) 0.6062(11) 0.078000 Uiso d U . D 1 . .
H H12B 0.4517(13) 1.082(2) 0.6884(8) 0.078000 Uiso d U . D 1 . .
O O13 0.50689(14) 1.28459(16) 0.65656(17) 0.0475(5) Uani d . . D 1 . .
H H13A 0.494(2) 1.2343(8) 0.658(3) 0.071000 Uiso d U . D 1 . .
H H13B 0.4679(18) 1.3145(17) 0.658(3) 0.071000 Uiso d U . D 1 . .
N N1 0.33644(13) 1.47432(12) 0.33672(12) 0.0215(4) Uani d . . . 1 . .
H H1A 0.329(2) 1.455(2) 0.284(2) 0.038(8) Uiso d . . . 1 . .
H H1B 0.3403(17) 1.5284(19) 0.3399(18) 0.022(7) Uiso d . . . 1 . .
H H1C 0.386(2) 1.4520(19) 0.373(2) 0.032(8) Uiso d . . . 1 . .
C C1 0.45818(12) 0.86452(13) 0.58305(13) 0.0165(4) Uani d . . . 1 . .
C C2 0.53369(12) 0.84083(12) 0.65845(12) 0.0138(3) Uani d . . . 1 . .
C C3 0.58802(13) 0.89461(13) 0.71771(13) 0.0170(4) Uani d . . . 1 . .
H H3 0.582766 0.953687 0.714499 0.020000 Uiso calc U . R 1 . .
C C4 0.65232(12) 0.85175(12) 0.78368(12) 0.0157(4) Uani d . . . 1 . .
H H4 0.695520 0.878407 0.830375 0.019000 Uiso calc U . R 1 . .
C C5 0.64503(12) 0.76652(12) 0.77236(12) 0.0135(3) Uani d . . . 1 . .
C C6 0.70239(12) 0.70363(12) 0.82799(12) 0.0135(3) Uani d . . . 1 . .
C C7 0.28247(13) 1.09060(12) 0.41315(14) 0.0163(4) Uani d . . . 1 . .
C C8 0.27377(12) 1.18221(12) 0.39975(12) 0.0150(3) Uani d . . . 1 . .
C C9 0.33127(13) 1.23519(13) 0.46088(13) 0.0171(4) Uani d . . . 1 . .
H H9 0.373898 1.212530 0.510889 0.021000 Uiso calc U . R 1 . .
C C10 0.32536(13) 1.32034(13) 0.44772(13) 0.0190(4) Uani d . . . 1 . .
H H10 0.363702 1.356430 0.489233 0.023000 Uiso calc U . R 1 . .
C C11 0.26360(14) 1.35382(13) 0.37402(14) 0.0183(4) Uani d . . . 1 . .
C C12 0.20501(13) 1.30168(13) 0.31466(13) 0.0190(4) Uani d . . . 1 . .
H H12 0.161469 1.324782 0.265658 0.023000 Uiso calc U . R 1 . .
C C13 0.21030(13) 1.21562(12) 0.32717(13) 0.0168(4) Uani d . . . 1 . .
H H13 0.170810 1.179796 0.286419 0.020000 Uiso calc U . R 1 . .
C C14 0.26164(16) 1.44681(13) 0.35854(16) 0.0249(4) Uani d . . . 1 . .
H H14A 0.208475 1.461694 0.310317 0.030000 Uiso calc U . R 1 . .
H H14B 0.262141 1.476498 0.411190 0.030000 Uiso calc U . R 1 . .

loop_
_atom_site_aniso_label
_atom_site_aniso_U_11
_atom_site_aniso_U_22
_atom_site_aniso_U_33
_atom_site_aniso_U_12
_atom_site_aniso_U_13
_atom_site_aniso_U_23
U1 0.01221(4) 0.01087(4) 0.00987(4) 0.00079(2) -0.00090(3) -0.00045(2)
S1 0.01259(19) 0.0132(2) 0.01123(18) 0.00059(16) 0.00021(15) 0.00002(15)
O1 0.0167(7) 0.0198(7) 0.0169(7) -0.0011(5) 0.0043(6) -0.0002(5)
O2 0.0209(7) 0.0196(7) 0.0136(7) 0.0018(5) 0.0057(6) -0.0002(5)
O3 0.0203(7) 0.0136(7) 0.0186(7) 0.0028(6) -0.0042(6) -0.0003(6)
O4 0.0185(7) 0.0157(7) 0.0156(7) 0.0016(5) -0.0032(5) -0.0013(5)
O5 0.0151(6) 0.0138(6) 0.0146(6) -0.0007(5) -0.0020(5) 0.0004(5)
O6 0.0157(6) 0.0127(6) 0.0137(6) -0.0001(5) 0.0001(5) 0.0000(5)
O7 0.0163(6) 0.0143(6) 0.0155(6) -0.0001(5) -0.0006(5) 0.0001(5)
O8 0.0240(8) 0.0128(6) 0.0202(7) 0.0014(6) -0.0059(6) 0.0006(6)
O9 0.0225(8) 0.0173(7) 0.0345(9) 0.0017(6) 0.0057(7) -0.0030(6)
O10 0.0273(9) 0.0299(9) 0.0285(9) -0.0011(7) 0.0043(7) -0.0002(7)
O11 0.0259(10) 0.0517(13) 0.0513(12) 0.0077(9) 0.0149(9) 0.0068(11)
O12 0.0325(11) 0.0424(12) 0.0607(15) 0.0038(9) -0.0073(10) -0.0163(11)
O13 0.0343(11) 0.0519(13) 0.0545(13) 0.0007(10) 0.0140(10) 0.0069(11)
N1 0.0280(10) 0.0154(8) 0.0172(8) -0.0044(7) 0.0034(7) -0.0009(7)
C1 0.0146(9) 0.0174(9) 0.0137(8) 0.0024(7) 0.0005(7) 0.0008(7)
C2 0.0131(8) 0.0136(8) 0.0119(8) 0.0029(6) 0.0014(7) 0.0012(6)
C3 0.0165(9) 0.0140(8) 0.0159(9) 0.0023(7) 0.0003(7) -0.0004(7)
C4 0.0140(8) 0.0157(9) 0.0129(8) 0.0010(7) -0.0003(7) -0.0016(7)
C5 0.0115(8) 0.0161(9) 0.0108(8) 0.0016(6) 0.0015(6) 0.0007(6)
C6 0.0125(8) 0.0147(8) 0.0115(8) 0.0003(6) 0.0023(7) 0.0007(6)
C7 0.0152(9) 0.0161(9) 0.0158(9) -0.0002(7) 0.0035(8) 0.0009(7)
C8 0.0155(8) 0.0156(9) 0.0139(8) 0.0018(7) 0.0054(7) 0.0007(7)
C9 0.0170(8) 0.0172(9) 0.0163(8) 0.0006(7) 0.0049(7) 0.0016(7)
C10 0.0215(9) 0.0161(9) 0.0191(9) -0.0014(7) 0.0072(8) -0.0028(7)
C11 0.0224(9) 0.0140(9) 0.0217(10) 0.0032(7) 0.0119(8) 0.0001(7)
C12 0.0204(9) 0.0174(9) 0.0192(9) 0.0056(7) 0.0074(8) 0.0039(7)
C13 0.0165(9) 0.0162(9) 0.0162(9) 0.0020(7) 0.0042(7) 0.0016(7)
C14 0.0317(12) 0.0136(9) 0.0322(12) 0.0037(8) 0.0149(10) 0.0010(8)

loop_
_atom_type_symbol
_atom_type_description
_atom_type_scat_dispersion_real
_atom_type_scat_dispersion_imag
_atom_type_scat_source
C C 0.0033 0.0016 'International Tables Vol C Tables 4.2.6.8 and 6.1.1.4'
H H 0.0000 0.0000 'International Tables Vol C Tables 4.2.6.8 and 6.1.1.4'
N N 0.0061 0.0033 'International Tables Vol C Tables 4.2.6.8 and 6.1.1.4'
O O 0.0106 0.0060 'International Tables Vol C Tables 4.2.6.8 and 6.1.1.4'
S S 0.1246 0.1234 'International Tables Vol C Tables 4.2.6.8 and 6.1.1.4'
U U -9.6767 9.6646 'International Tables Vol C Tables 4.2.6.8 and 6.1.1.4'

loop_
_geom_angle_atom_site_label_1
_geom_angle_atom_site_label_2
_geom_angle_atom_site_label_3
_geom_angle_site_symmetry_1
_geom_angle_site_symmetry_3
_geom_angle
_geom_angle_publ_flag
O2 U1 O1 . . 177.51(7) ?
O2 U1 O3 . . 90.23(7) ?
O1 U1 O3 . . 92.06(7) ?
O2 U1 O8 . . 88.56(6) ?
O1 U1 O8 . . 91.49(6) ?
O3 U1 O8 . . 65.67(5) ?
O2 U1 O5 . 8_465 89.07(6) ?
O1 U1 O5 . 8_465 90.55(6) ?
O3 U1 O5 . 8_465 121.79(5) ?
O8 U1 O5 . 8_465 172.18(5) ?
O2 U1 O4 . . 92.44(6) ?
O1 U1 O4 . . 89.71(6) ?
O3 U1 O4 . . 53.46(5) ?
O8 U1 O4 . . 119.13(5) ?
O5 U1 O4 8_465 . 68.42(5) ?
O2 U1 O6 . 8_465 88.35(6) ?
O1 U1 O6 . 8_465 89.46(6) ?
O3 U1 O6 . 8_465 174.38(5) ?
O8 U1 O6 . 8_465 119.71(5) ?
O5 U1 O6 8_465 8_465 52.76(5) ?
O4 U1 O6 . 8_465 121.16(5) ?
O2 U1 O7 . . 91.12(6) ?
O1 U1 O7 . . 86.94(6) ?
O3 U1 O7 . . 118.02(5) ?
O8 U1 O7 . . 52.43(5) ?
O5 U1 O7 8_465 . 120.19(4) ?
O4 U1 O7 . . 170.76(5) ?
O6 U1 O7 8_465 . 67.46(5) ?
C5 S1 C2 . . 90.79(9) ?
C1 O3 U1 . . 93.83(12) ?
C1 O4 U1 . . 92.29(12) ?
C6 O5 U1 . 8_566 94.72(11) ?
C6 O6 U1 . 8_566 93.00(11) ?
C7 O7 U1 . . 92.14(11) ?
C7 O8 U1 . . 96.71(13) ?
H9A O9 H9B . . 106.2(15) ?
H10A O10 H10B . . 107.2(16) ?
H11A O11 H11B . . 104.0(16) ?
H12A O12 H12B . . 104.9(16) ?
H13A O13 H13B . . 109.4(17) ?
C14 N1 H1A . . 108.(2) ?
C14 N1 H1B . . 109.2(18) ?
H1A N1 H1B . . 113.(3) ?
C14 N1 H1C . . 112.(2) ?
H1A N1 H1C . . 106.(3) ?
H1B N1 H1C . . 109.(3) ?
O4 C1 O3 . . 120.41(18) ?
O4 C1 C2 . . 120.89(18) ?
O3 C1 C2 . . 118.70(17) ?
O4 C1 U1 . . 61.00(10) ?
O3 C1 U1 . . 59.42(10) ?
C2 C1 U1 . . 178.06(14) ?
C3 C2 C1 . . 126.21(18) ?
C3 C2 S1 . . 112.65(14) ?
C1 C2 S1 . . 121.11(15) ?
C2 C3 C4 . . 112.01(18) ?
C2 C3 H3 . . 124.000000 ?
C4 C3 H3 . . 124.000000 ?
C5 C4 C3 . . 111.84(17) ?
C5 C4 H4 . . 124.100000 ?
C3 C4 H4 . . 124.100000 ?
C4 C5 C6 . . 126.08(17) ?
C4 C5 S1 . . 112.70(14) ?
C6 C5 S1 . . 121.21(14) ?
O5 C6 O6 . . 119.47(17) ?
O5 C6 C5 . . 119.57(17) ?
O6 C6 C5 . . 120.96(17) ?
O5 C6 U1 . 8_566 58.96(10) ?
O6 C6 U1 . 8_566 60.54(10) ?
C5 C6 U1 . 8_566 177.93(13) ?
O8 C7 O7 . . 118.58(18) ?
O8 C7 C8 . . 119.60(19) ?
O7 C7 C8 . . 121.82(18) ?
O8 C7 U1 . . 57.36(10) ?
O7 C7 U1 . . 61.33(10) ?
C8 C7 U1 . . 175.17(15) ?
C13 C8 C9 . . 120.20(18) ?
C13 C8 C7 . . 120.80(18) ?
C9 C8 C7 . . 118.99(18) ?
C10 C9 C8 . . 119.48(19) ?
C10 C9 H9 . . 120.300000 ?
C8 C9 H9 . . 120.300000 ?
C9 C10 C11 . . 120.5(2) ?
C9 C10 H10 . . 119.800000 ?
C11 C10 H10 . . 119.800000 ?
C12 C11 C10 . . 120.13(19) ?
C12 C11 C14 . . 120.4(2) ?
C10 C11 C14 . . 119.5(2) ?
C11 C12 C13 . . 119.90(19) ?
C11 C12 H12 . . 120.000000 ?
C13 C12 H12 . . 120.000000 ?
C12 C13 C8 . . 119.74(19) ?
C12 C13 H13 . . 120.100000 ?
C8 C13 H13 . . 120.100000 ?
N1 C14 C11 . . 111.22(18) ?
N1 C14 H14A . . 109.400000 ?
C11 C14 H14A . . 109.400000 ?
N1 C14 H14B . . 109.400000 ?
C11 C14 H14B . . 109.400000 ?
H14A C14 H14B . . 108.000000 ?

loop_
_geom_bond_atom_site_label_1
_geom_bond_atom_site_label_2
_geom_bond_site_symmetry_2
_geom_bond_distance
_geom_bond_publ_flag
U1 O2 . 1.7807(16) ?
U1 O1 . 1.7828(16) ?
U1 O3 . 2.4289(14) ?
U1 O8 . 2.4307(16) ?
U1 O5 8_465 2.4530(14) ?
U1 O4 . 2.4640(14) ?
U1 O6 8_465 2.4880(14) ?
U1 O7 . 2.5171(14) ?
S1 C5 . 1.7101(19) ?
S1 C2 . 1.7112(19) ?
O3 C1 . 1.270(2) ?
O4 C1 . 1.266(3) ?
O5 C6 . 1.270(2) ?
O6 C6 . 1.273(2) ?
O7 C7 . 1.281(2) ?
O8 C7 . 1.262(3) ?
O9 H9A . 0.841(10) ?
O9 H9B . 0.842(10) ?
O10 H10A . 0.844(10) ?
O10 H10B . 0.829(10) ?
O11 H11A . 0.852(10) ?
O11 H11B . 0.846(10) ?
O12 H12A . 0.847(10) ?
O12 H12B . 0.839(10) ?
O13 H13A . 0.838(10) ?
O13 H13B . 0.824(10) ?
N1 C14 . 1.501(3) ?
N1 H1A . 0.90(3) ?
N1 H1B . 0.87(3) ?
N1 H1C . 0.91(3) ?
C1 C2 . 1.474(3) ?
C2 C3 . 1.376(3) ?
C3 C4 . 1.408(3) ?
C3 H3 . 0.950000 ?
C4 C5 . 1.377(3) ?
C4 H4 . 0.950000 ?
C5 C6 . 1.467(3) ?
C7 C8 . 1.483(3) ?
C8 C13 . 1.394(3) ?
C8 C9 . 1.405(3) ?
C9 C10 . 1.379(3) ?
C9 H9 . 0.950000 ?
C10 C11 . 1.393(3) ?
C10 H10 . 0.950000 ?
C11 C12 . 1.391(3) ?
C11 C14 . 1.510(3) ?
C12 C13 . 1.392(3) ?
C12 H12 . 0.950000 ?
C13 H13 . 0.950000 ?
C14 H14A . 0.990000 ?
C14 H14B . 0.990000 ?

loop_
_geom_hbond_atom_site_label_D
_geom_hbond_atom_site_label_H
_geom_hbond_atom_site_label_A
_geom_hbond_site_symmetry_A
_geom_hbond_distance_DH
_geom_hbond_distance_HA
_geom_hbond_distance_DA
_geom_hbond_angle_DHA
_geom_hbond_publ_flag
O9 H9A O5 8_475 0.841(10) 2.044(15) 2.852(2) 161.(3) ?
O9 H9B O13 5_686 0.842(10) 1.889(11) 2.723(3) 171.(4) ?
O10 H10A O9 5_686 0.844(10) 2.066(18) 2.844(2) 153.(3) ?
O10 H10B O11 3 0.829(10) 1.979(12) 2.779(3) 162.(3) ?
O11 H11A O7 . 0.852(10) 2.040(18) 2.817(2) 151.(2) ?
O12 H12A O3 . 0.847(10) 2.47(3) 3.080(3) 130.(3) ?
O12 H12A O8 . 0.847(10) 2.25(3) 3.020(3) 150.(4) ?
O12 H12B O12 2_656 0.839(10) 2.520(13) 2.923(5) 110.6(13) ?
O13 H13A O12 . 0.838(10) 1.971(11) 2.808(3) 177.(4) ?
O13 H13B O11 7_576 0.824(10) 2.32(2) 2.979(3) 138.(3) ?
N1 H1A O6 5_676 0.90(3) 2.01(4) 2.869(2) 160.(3) ?
N1 H1A O7 4 0.90(3) 2.58(3) 3.189(2) 125.(3) ?
N1 H1B O9 . 0.87(3) 2.04(3) 2.840(2) 153.(3) ?
N1 H1C O10 . 0.91(3) 1.98(3) 2.851(3) 159.(3) ?
C4 H4 O2 2_656 0.950000 2.580000 3.409(2) 145.400000 ?
C14 H14B O2 7_576 0.990000 2.320000 3.250(3) 157.000000 ?
